data_4080021
loop_
_publ_author_name
'Fecker, Ann Christin'
'Gl\"uckner, Andreas'
'Daniliuc, Constantin G.'
'Freytag, Matthias'
'Jones, Peter G.'
'Walter, Marc D.'

_publ_section_title
;
 Synthesis and Coordination Chemistry of an Enantiomerically Pure
 Pentadienyl Ligand
;
_journal_issue 3
_journal_name_full Organometallics
_journal_page_first 874
_journal_paper_doi 10.1021/om301189g
_journal_volume 32
_journal_year 2013
_chemical_absolute_configuration ad
_chemical_formula_sum 'C21 H31 Ir'
_chemical_formula_weight 475.66
_chemical_name_systematic
; 
 ? 
;
_space_group_IT_number 4
_symmetry_cell_setting monoclinic
_symmetry_space_group_name_Hall 'P 2yb'
_symmetry_space_group_name_H-M 'P 1 21 1'
_atom_sites_solution_hydrogens geom
_atom_sites_solution_primary direct
_atom_sites_solution_secondary difmap
_audit_creation_method SHELXL-97
_cell_angle_alpha 90.00
_cell_angle_beta 115.328(2)
_cell_angle_gamma 90.00
_cell_formula_units_Z 4
_cell_length_a 8.3693(2)
_cell_length_b 24.3239(2)
_cell_length_c 9.5464(2)
_cell_measurement_reflns_used 63280
_cell_measurement_temperature 100(2)
_cell_measurement_theta_max 29.2239
_cell_measurement_theta_min 2.3556
_cell_volume 1756.59(6)
_computing_cell_refinement
; 
CrysAlisPro, Agilent Technologies, 
Version 1.171.34.49 (release 20-01-2011 CrysAlis171 .NET) 
(compiled Jan 20 2011,15:58:25) 
;
_computing_data_collection
; 
CrysAlisPro, Agilent Technologies, 
Version 1.171.34.49 (release 20-01-2011 CrysAlis171 .NET) 
(compiled Jan 20 2011,15:58:25) 
;
_computing_data_reduction
; 
CrysAlisPro, Agilent Technologies, 
Version 1.171.34.49 (release 20-01-2011 CrysAlis171 .NET) 
(compiled Jan 20 2011,15:58:25) 
;
_computing_molecular_graphics 'BRUKER XP'
_computing_publication_material SHELXL-97
_computing_structure_refinement 'SHELXL-97 (Sheldrick, 1997)'
_computing_structure_solution 'SHELXS-97 (Sheldrick, 1990)'
_diffrn_ambient_temperature 100(2)
_diffrn_detector_area_resol_mean 16.1419
_diffrn_measured_fraction_theta_full 0.998
_diffrn_measured_fraction_theta_max 0.998
_diffrn_measurement_device_type 'Xcalibur, Eos'
_diffrn_measurement_method '\w scans'
_diffrn_radiation_monochromator graphite
_diffrn_radiation_source 'Enhance (Mo) X-ray Source'
_diffrn_radiation_type 'Mo K\a'
_diffrn_radiation_wavelength 0.71073
_diffrn_reflns_av_R_equivalents 0.0236
_diffrn_reflns_av_sigmaI/netI 0.0160
_diffrn_reflns_limit_h_max 10
_diffrn_reflns_limit_h_min -10
_diffrn_reflns_limit_k_max 32
_diffrn_reflns_limit_k_min -32
_diffrn_reflns_limit_l_max 12
_diffrn_reflns_limit_l_min -12
_diffrn_reflns_number 82625
_diffrn_reflns_theta_full 27.88
_diffrn_reflns_theta_max 27.88
_diffrn_reflns_theta_min 2.36
_exptl_absorpt_coefficient_mu 7.597
_exptl_absorpt_correction_T_max 1.00000
_exptl_absorpt_correction_T_min 0.53321
_exptl_absorpt_correction_type multi-scan
_exptl_absorpt_process_details
; 
CrysAlisPro, Agilent Technologies, 
Version 1.171.34.49 (release 20-01-2011 CrysAlis171 .NET) 
(compiled Jan 20 2011,15:58:25) 
;
_exptl_crystal_colour yellow
_exptl_crystal_density_diffrn 1.799
_exptl_crystal_density_method 'not measured'
_exptl_crystal_description prism
_exptl_crystal_F_000 936
_exptl_crystal_size_max 0.24
_exptl_crystal_size_mid 0.18
_exptl_crystal_size_min 0.10
_refine_diff_density_max 0.920
_refine_diff_density_min -0.685
_refine_diff_density_rms 0.077
_refine_ls_abs_structure_details 'Flack H D (1983), Acta Cryst. A39, 876-881'
_refine_ls_abs_structure_Flack -0.003(4)
_refine_ls_extinction_coef 0.00093(4)
_refine_ls_extinction_expression Fc^*^=kFc[1+0.001xFc^2^\l^3^/sin(2\q)]^-1/4^
_refine_ls_extinction_method SHELXL
_refine_ls_goodness_of_fit_ref 1.158
_refine_ls_hydrogen_treatment mixed
_refine_ls_matrix_type full
_refine_ls_number_parameters 434
_refine_ls_number_reflns 8312
_refine_ls_number_restraints 1
_refine_ls_restrained_S_all 1.158
_refine_ls_R_factor_all 0.0130
_refine_ls_R_factor_gt 0.0128
_refine_ls_shift/su_max 0.004
_refine_ls_shift/su_mean 0.000
_refine_ls_structure_factor_coef Fsqd
_refine_ls_weighting_details 'calc w=1/[\s^2^(Fo^2^)+(0.0121P)^2^+1.2236P] where P=(Fo^2^+2Fc^2^)/3'
_refine_ls_weighting_scheme calc
_refine_ls_wR_factor_gt 0.0305
_refine_ls_wR_factor_ref 0.0305
_reflns_number_gt 8272
_reflns_number_total 8312
_reflns_threshold_expression >2sigma(I)
_cod_data_source_file om301189g_si_002.cif
_cod_data_source_block complex11
_cod_original_sg_symbol_H-M 'P 21'
_cod_database_code 4080021

loop_
_symmetry_equiv_pos_as_xyz
'x, y, z'
'-x, y+1/2, -z'

loop_
_atom_site_label
_atom_site_type_symbol
_atom_site_fract_x
_atom_site_fract_y
_atom_site_fract_z
_atom_site_U_iso_or_equiv
_atom_site_adp_type
_atom_site_occupancy
_atom_site_symmetry_multiplicity
_atom_site_calc_flag
_atom_site_refinement_flags
Ir Ir 0.449596(13) 0.517784(4) 0.779843(11) 0.00865(3) Uani 1 1 d .
C1 C 0.3158(4) 0.58665(12) 0.8493(4) 0.0161(6) Uani 1 1 d .
H1A H 0.386(5) 0.6142(15) 0.926(4) 0.021(9) Uiso 1 1 d .
H1B H 0.226(5) 0.5991(15) 0.751(5) 0.024(10) Uiso 1 1 d .
C2 C 0.2874(4) 0.53616(12) 0.9107(3) 0.0125(5) Uani 1 1 d .
C3 C 0.2108(4) 0.48800(11) 0.8191(3) 0.0103(5) Uani 1 1 d .
H3 H 0.201(5) 0.4535(14) 0.883(4) 0.018(9) Uiso 1 1 d .
C4 C 0.1734(4) 0.48014(11) 0.6633(3) 0.0097(5) Uani 1 1 d .
C5 C 0.2004(3) 0.52266(12) 0.5696(3) 0.0108(5) Uani 1 1 d .
H5 H 0.150(5) 0.5576(14) 0.571(4) 0.013 Uiso 1 1 d .
C6 C 0.1673(4) 0.50550(11) 0.4050(3) 0.0135(6) Uani 1 1 d .
H6A H 0.2776 0.5103 0.3919 0.016 Uiso 1 1 calc R
H6B H 0.0762 0.5298 0.3295 0.016 Uiso 1 1 calc R
C7 C 0.1058(4) 0.44522(11) 0.3701(3) 0.0139(6) Uani 1 1 d .
H7 H 0.0819 0.4321 0.2637 0.017 Uiso 1 1 calc R
C8 C 0.2281(4) 0.40745(11) 0.5047(3) 0.0152(6) Uani 1 1 d .
H8A H 0.2209 0.3680 0.4773 0.018 Uiso 1 1 calc R
H8B H 0.3524 0.4201 0.5568 0.018 Uiso 1 1 calc R
C9 C 0.1133(4) 0.42416(11) 0.5885(3) 0.0125(5) Uani 1 1 d .
H9 H 0.0948 0.3953 0.6547 0.015 Uiso 1 1 calc R
C10 C -0.0428(4) 0.43282(11) 0.4228(3) 0.0139(6) Uani 1 1 d .
C11 C -0.1828(4) 0.47617(12) 0.4001(3) 0.0175(6) Uani 1 1 d .
H11A H -0.2457 0.4851 0.2897 0.026 Uiso 1 1 calc R
H11B H -0.1260 0.5094 0.4583 0.026 Uiso 1 1 calc R
H11C H -0.2668 0.4620 0.4378 0.026 Uiso 1 1 calc R
C12 C -0.1383(5) 0.37816(13) 0.3544(4) 0.0211(7) Uani 1 1 d .
H12A H -0.2093 0.3671 0.4089 0.032 Uiso 1 1 calc R
H12B H -0.0506 0.3496 0.3670 0.032 Uiso 1 1 calc R
H12C H -0.2156 0.3831 0.2440 0.032 Uiso 1 1 calc R
C13 C 0.3537(4) 0.53047(12) 1.0846(3) 0.0168(6) Uani 1 1 d .
H13A H 0.4437 0.5586 1.1366 0.025 Uiso 1 1 calc R
H13B H 0.4054 0.4939 1.1169 0.025 Uiso 1 1 calc R
H13C H 0.2549 0.5353 1.1128 0.025 Uiso 1 1 calc R
C14 C 0.6134(4) 0.55110(12) 0.6832(4) 0.0154(6) Uani 1 1 d .
H14 H 0.5155 0.5736 0.6223 0.019 Uiso 1 1 calc R
C15 C 0.5972(4) 0.49246(12) 0.6590(4) 0.0122(6) Uani 1 1 d .
H15 H 0.4878 0.4781 0.5857 0.015 Uiso 1 1 calc R
C16 C 0.7477(4) 0.45243(12) 0.7456(4) 0.0152(6) Uani 1 1 d .
H16A H 0.8622 0.4715 0.7758 0.018 Uiso 1 1 calc R
H16B H 0.7425 0.4216 0.6760 0.018 Uiso 1 1 calc R
C17 C 0.7372(4) 0.42949(12) 0.8914(4) 0.0157(6) Uani 1 1 d .
H17A H 0.6707 0.3944 0.8652 0.019 Uiso 1 1 calc R
H17B H 0.8582 0.4216 0.9708 0.019 Uiso 1 1 calc R
C18 C 0.6486(4) 0.46874(11) 0.9578(3) 0.0125(6) Uani 1 1 d .
H18 H 0.5569 0.4550 0.9817 0.015 Uiso 1 1 calc R
C19 C 0.6949(4) 0.52560(12) 0.9869(3) 0.0134(6) Uani 1 1 d .
H19 H 0.6292 0.5481 1.0247 0.016 Uiso 1 1 calc R
C20 C 0.8448(4) 0.55143(12) 0.9597(4) 0.0184(6) Uani 1 1 d .
H20A H 0.9326 0.5228 0.9686 0.022 Uiso 1 1 calc R
H20B H 0.9046 0.5794 1.0406 0.022 Uiso 1 1 calc R
C21 C 0.7774(4) 0.57840(13) 0.7999(4) 0.0189(7) Uani 1 1 d .
H21A H 0.7519 0.6176 0.8089 0.023 Uiso 1 1 calc R
H21B H 0.8712 0.5766 0.7628 0.023 Uiso 1 1 calc R
Ir' Ir 0.562841(13) 0.708216(4) 0.281678(11) 0.00870(3) Uani 1 1 d .
C1' C 0.7516(4) 0.63604(12) 0.3462(4) 0.0161(6) Uani 1 1 d .
H1A' H 0.746(4) 0.6103(13) 0.411(4) 0.006(7) Uiso 1 1 d .
H1B' H 0.746(4) 0.6206(12) 0.249(4) 0.005(7) Uiso 1 1 d .
C2' C 0.8480(4) 0.68489(12) 0.4114(3) 0.0146(6) Uani 1 1 d .
C3' C 0.8444(4) 0.73279(12) 0.3224(3) 0.0113(5) Uani 1 1 d .
H3' H 0.913(5) 0.7668(15) 0.379(4) 0.024(10) Uiso 1 1 d .
C4' C 0.7309(4) 0.74357(11) 0.1671(3) 0.0091(5) Uani 1 1 d .
C5' C 0.6068(4) 0.70230(12) 0.0705(3) 0.0109(5) Uani 1 1 d .
H5' H 0.652(5) 0.6630(13) 0.071(4) 0.013 Uiso 1 1 d .
C6' C 0.4823(4) 0.72253(11) -0.0936(3) 0.0130(6) Uani 1 1 d .
H6'1 H 0.4947 0.6981 -0.1714 0.016 Uiso 1 1 calc R
H6'2 H 0.3585 0.7201 -0.1071 0.016 Uiso 1 1 calc R
C7' C 0.5215(4) 0.78171(11) -0.1229(3) 0.0135(5) Uani 1 1 d .
H7' H 0.4449 0.7962 -0.2286 0.016 Uiso 1 1 calc R
C8' C 0.5340(4) 0.81909(11) 0.0132(3) 0.0155(6) Uani 1 1 d .
H8'1 H 0.5207 0.8588 -0.0116 0.019 Uiso 1 1 calc R
H8'2 H 0.4579 0.8074 0.0636 0.019 Uiso 1 1 calc R
C9' C 0.7277(4) 0.79941(11) 0.0968(3) 0.0131(6) Uani 1 1 d .
H9' H 0.8147 0.8269 0.1656 0.016 Uiso 1 1 calc R
C10' C 0.7239(4) 0.79114(11) -0.0679(3) 0.0125(5) Uani 1 1 d .
C11' C 0.8349(4) 0.74620(12) -0.0924(3) 0.0159(6) Uani 1 1 d .
H11D H 0.7913 0.7386 -0.2035 0.024 Uiso 1 1 calc R
H11E H 0.8266 0.7127 -0.0387 0.024 Uiso 1 1 calc R
H11F H 0.9584 0.7582 -0.0509 0.024 Uiso 1 1 calc R
C12' C 0.7615(5) 0.84459(14) -0.1310(4) 0.0230(7) Uani 1 1 d .
H12D H 0.8882 0.8528 -0.0786 0.035 Uiso 1 1 calc R
H12E H 0.6946 0.8746 -0.1126 0.035 Uiso 1 1 calc R
H12F H 0.7260 0.8409 -0.2426 0.035 Uiso 1 1 calc R
C13' C 0.9540(4) 0.68994(12) 0.5850(3) 0.0170(6) Uani 1 1 d .
H13D H 0.9134 0.6623 0.6373 0.025 Uiso 1 1 calc R
H13E H 0.9378 0.7268 0.6186 0.025 Uiso 1 1 calc R
H13F H 1.0795 0.6840 0.6117 0.025 Uiso 1 1 calc R
C14' C 0.5194(4) 0.70315(12) 0.4893(3) 0.0125(5) Uani 1 1 d .
H14' H 0.6175 0.6788 0.5259 0.015 Uiso 1 1 calc R
C15' C 0.5476(4) 0.75867(11) 0.4614(3) 0.0121(5) Uani 1 1 d .
H15' H 0.6650 0.7702 0.4858 0.015 Uiso 1 1 calc R
C16' C 0.4003(4) 0.80086(12) 0.3945(3) 0.0154(6) Uani 1 1 d .
H16C H 0.4476 0.8346 0.3681 0.018 Uiso 1 1 calc R
H16D H 0.3590 0.8106 0.4743 0.018 Uiso 1 1 calc R
C17' C 0.2436(4) 0.78008(11) 0.2500(4) 0.0136(6) Uani 1 1 d .
H17C H 0.1864 0.8115 0.1806 0.016 Uiso 1 1 calc R
H17D H 0.1554 0.7632 0.2804 0.016 Uiso 1 1 calc R
C18' C 0.3023(4) 0.73734(12) 0.1620(4) 0.0131(6) Uani 1 1 d .
H18' H 0.3417 0.7501 0.0881 0.016 Uiso 1 1 calc R
C19' C 0.3004(4) 0.67941(12) 0.1864(4) 0.0140(6) Uani 1 1 d .
H19' H 0.3359 0.6557 0.1257 0.017 Uiso 1 1 calc R
C20' C 0.2450(4) 0.65338(12) 0.3034(4) 0.0177(6) Uani 1 1 d .
H20C H 0.2741 0.6137 0.3127 0.021 Uiso 1 1 calc R
H20D H 0.1155 0.6570 0.2663 0.021 Uiso 1 1 calc R
C21' C 0.3388(4) 0.68077(12) 0.4632(3) 0.0156(6) Uani 1 1 d .
H21C H 0.2647 0.7112 0.4713 0.019 Uiso 1 1 calc R
H21D H 0.3534 0.6536 0.5450 0.019 Uiso 1 1 calc R

loop_
_atom_site_aniso_label
_atom_site_aniso_U_11
_atom_site_aniso_U_22
_atom_site_aniso_U_33
_atom_site_aniso_U_23
_atom_site_aniso_U_13
_atom_site_aniso_U_12
Ir 0.00833(5) 0.00859(5) 0.00898(5) 0.00001(4) 0.00364(4) -0.00010(4)
C1 0.0167(16) 0.0100(12) 0.0203(15) -0.0044(11) 0.0068(13) 0.0018(11)
C2 0.0076(14) 0.0201(13) 0.0102(13) -0.0020(10) 0.0042(11) 0.0025(10)
C3 0.0050(13) 0.0121(13) 0.0130(14) 0.0005(10) 0.0031(11) 0.0011(10)
C4 0.0073(14) 0.0089(12) 0.0119(14) 0.0022(10) 0.0032(11) 0.0020(10)
C5 0.0082(12) 0.0097(12) 0.0128(12) 0.0009(11) 0.0028(10) -0.0001(11)
C6 0.0139(14) 0.0136(14) 0.0136(13) 0.0022(10) 0.0065(12) -0.0001(10)
C7 0.0159(15) 0.0143(13) 0.0111(13) -0.0017(10) 0.0053(12) 0.0014(11)
C8 0.0177(15) 0.0105(13) 0.0155(14) -0.0014(10) 0.0053(12) 0.0018(11)
C9 0.0144(15) 0.0106(12) 0.0111(13) 0.0000(10) 0.0040(12) -0.0028(10)
C10 0.0145(15) 0.0158(13) 0.0101(13) -0.0016(10) 0.0039(12) -0.0024(11)
C11 0.0147(16) 0.0229(15) 0.0130(14) 0.0028(12) 0.0039(12) 0.0031(12)
C12 0.0219(18) 0.0216(16) 0.0140(15) -0.0024(13) 0.0021(14) -0.0079(12)
C13 0.0155(15) 0.0222(15) 0.0136(13) -0.0034(10) 0.0071(12) -0.0019(11)
C14 0.0123(15) 0.0201(15) 0.0168(14) 0.0029(12) 0.0089(13) 0.0007(11)
C15 0.0082(14) 0.0152(13) 0.0155(14) -0.0001(11) 0.0073(12) -0.0013(11)
C16 0.0115(15) 0.0192(14) 0.0170(15) -0.0021(11) 0.0081(13) -0.0008(11)
C17 0.0140(15) 0.0148(13) 0.0170(14) 0.0004(11) 0.0053(12) 0.0028(11)
C18 0.0102(15) 0.0139(13) 0.0132(13) 0.0012(10) 0.0046(12) 0.0003(10)
C19 0.0106(13) 0.0132(14) 0.0142(13) -0.0010(11) 0.0030(11) -0.0009(11)
C20 0.0157(16) 0.0161(14) 0.0217(15) -0.0033(12) 0.0065(13) -0.0044(11)
C21 0.0140(16) 0.0178(15) 0.0247(17) 0.0035(12) 0.0083(14) -0.0035(12)
Ir' 0.00878(5) 0.00893(5) 0.00948(5) 0.00040(4) 0.00496(4) 0.00033(4)
C1' 0.0186(16) 0.0142(13) 0.0200(15) 0.0044(12) 0.0126(13) 0.0048(12)
C2' 0.0144(16) 0.0198(14) 0.0127(14) 0.0040(11) 0.0089(12) 0.0057(12)
C3' 0.0108(14) 0.0173(13) 0.0078(13) 0.0007(11) 0.0060(11) 0.0017(11)
C4' 0.0089(14) 0.0116(12) 0.0094(13) 0.0001(10) 0.0063(11) 0.0011(10)
C5' 0.0087(13) 0.0157(13) 0.0083(12) -0.0014(10) 0.0037(10) -0.0005(11)
C6' 0.0123(14) 0.0157(14) 0.0114(13) -0.0004(10) 0.0055(12) -0.0016(10)
C7' 0.0149(15) 0.0158(13) 0.0092(13) 0.0027(10) 0.0046(11) 0.0026(11)
C8' 0.0206(16) 0.0108(13) 0.0152(14) 0.0016(10) 0.0078(12) 0.0027(11)
C9' 0.0173(15) 0.0102(12) 0.0124(13) -0.0009(10) 0.0069(12) -0.0029(11)
C10' 0.0142(15) 0.0118(12) 0.0109(13) 0.0016(10) 0.0047(12) -0.0024(10)
C11' 0.0152(15) 0.0234(14) 0.0118(13) -0.0019(11) 0.0084(12) -0.0029(11)
C12' 0.033(2) 0.0240(16) 0.0133(15) 0.0050(13) 0.0113(15) -0.0020(14)
C13' 0.0128(15) 0.0248(14) 0.0143(14) 0.0058(11) 0.0067(12) 0.0030(11)
C14' 0.0188(15) 0.0115(12) 0.0120(12) 0.0017(11) 0.0111(11) 0.0038(12)
C15' 0.0100(14) 0.0161(13) 0.0121(13) -0.0010(10) 0.0064(12) 0.0002(11)
C16' 0.0167(16) 0.0140(13) 0.0182(15) -0.0013(11) 0.0101(13) 0.0038(11)
C17' 0.0116(15) 0.0138(13) 0.0175(15) 0.0013(11) 0.0083(12) 0.0029(11)
C18' 0.0100(15) 0.0156(14) 0.0152(14) 0.0001(11) 0.0070(12) -0.0002(11)
C19' 0.0111(16) 0.0170(14) 0.0157(14) -0.0027(12) 0.0075(13) -0.0004(11)
C20' 0.0199(17) 0.0148(14) 0.0227(16) -0.0021(11) 0.0131(14) -0.0052(12)
C21' 0.0188(16) 0.0136(13) 0.0206(15) 0.0026(11) 0.0142(13) 0.0002(11)

loop_
_atom_type_symbol
_atom_type_description
_atom_type_scat_dispersion_real
_atom_type_scat_dispersion_imag
_atom_type_scat_source
C C 0.0033 0.0016 'International Tables Vol C Tables 4.2.6.8 and 6.1.1.4'
H H 0.0000 0.0000 'International Tables Vol C Tables 4.2.6.8 and 6.1.1.4'
Ir Ir -1.4442 7.9887 'International Tables Vol C Tables 4.2.6.8 and 6.1.1.4'

loop_
_geom_angle_atom_site_label_1
_geom_angle_atom_site_label_2
_geom_angle_atom_site_label_3
_geom_angle
C15 Ir C14 39.91(10)
C15 Ir C18 80.43(11)
C14 Ir C18 97.41(12)
C15 Ir C19 88.65(12)
C14 Ir C19 79.98(12)
C18 Ir C19 38.66(10)
C15 Ir C5 93.75(11)
C14 Ir C5 96.91(11)
C18 Ir C5 149.47(11)
C19 Ir C5 171.86(11)
C15 Ir C2 174.50(11)
C14 Ir C2 145.57(11)
C18 Ir C2 96.82(11)
C19 Ir C2 92.14(11)
C5 Ir C2 86.21(10)
C15 Ir C1 148.61(11)
C14 Ir C1 109.78(11)
C18 Ir C1 119.32(11)
C19 Ir C1 93.57(11)
C5 Ir C1 80.34(11)
C2 Ir C1 36.77(10)
C15 Ir C4 108.88(11)
C14 Ir C4 130.61(12)
C18 Ir C4 116.17(10)
C19 Ir C4 147.86(10)
C5 Ir C4 37.63(10)
C2 Ir C4 67.96(10)
C1 Ir C4 85.13(11)
C15 Ir C3 138.49(11)
C14 Ir C3 164.11(11)
C18 Ir C3 97.44(11)
C19 Ir C3 115.42(11)
C5 Ir C3 67.30(10)
C2 Ir C3 36.83(10)
C1 Ir C3 67.23(10)
C4 Ir C3 35.44(10)
C2 C1 Ir 70.95(16)
C1 C2 C3 124.1(3)
C1 C2 C13 118.9(3)
C3 C2 C13 116.8(2)
C1 C2 Ir 72.29(16)
C3 C2 Ir 73.61(16)
C13 C2 Ir 124.4(2)
C4 C3 C2 126.7(3)
C4 C3 Ir 71.59(17)
C2 C3 Ir 69.56(16)
C3 C4 C5 122.5(3)
C3 C4 C9 120.1(2)
C5 C4 C9 117.3(2)
C3 C4 Ir 72.97(17)
C5 C4 Ir 67.76(15)
C9 C4 Ir 130.6(2)
C4 C5 C6 115.6(2)
C4 C5 Ir 74.60(16)
C6 C5 Ir 127.41(19)
C5 C6 C7 112.2(2)
C6 C7 C8 110.0(2)
C6 C7 C10 110.7(2)
C8 C7 C10 87.3(2)
C9 C8 C7 86.4(2)
C4 C9 C8 109.0(2)
C4 C9 C10 108.5(2)
C8 C9 C10 87.0(2)
C11 C10 C12 108.0(3)
C11 C10 C7 119.5(2)
C12 C10 C7 111.7(2)
C11 C10 C9 119.5(2)
C12 C10 C9 111.5(2)
C7 C10 C9 85.2(2)
C15 C14 C21 123.3(3)
C15 C14 Ir 69.92(18)
C21 C14 Ir 113.8(2)
C14 C15 C16 123.0(3)
C14 C15 Ir 70.18(18)
C16 C15 Ir 115.5(2)
C15 C16 C17 111.7(2)
C18 C17 C16 112.3(2)
C19 C18 C17 123.6(3)
C19 C18 Ir 70.87(16)
C17 C18 Ir 111.88(19)
C18 C19 C20 122.7(3)
C18 C19 Ir 70.47(16)
C20 C19 Ir 114.20(19)
C19 C20 C21 111.6(3)
C14 C21 C20 112.3(3)
C18' Ir' C19' 39.70(10)
C18' Ir' C15' 80.79(12)
C19' Ir' C15' 97.30(11)
C18' Ir' C14' 88.58(11)
C19' Ir' C14' 79.85(11)
C15' Ir' C14' 38.23(10)
C18' Ir' C5' 93.74(11)
C19' Ir' C5' 97.75(11)
C15' Ir' C5' 148.72(11)
C14' Ir' C5' 172.99(11)
C18' Ir' C2' 174.99(12)
C19' Ir' C2' 145.28(11)
C15' Ir' C2' 96.66(11)
C14' Ir' C2' 92.06(11)
C5' Ir' C2' 86.20(10)
C18' Ir' C1' 148.11(12)
C19' Ir' C1' 109.70(12)
C15' Ir' C1' 119.78(11)
C14' Ir' C1' 94.45(11)
C5' Ir' C1' 80.10(11)
C2' Ir' C1' 36.78(11)
C18' Ir' C4' 108.67(11)
C19' Ir' C4' 131.29(11)
C15' Ir' C4' 115.10(10)
C14' Ir' C4' 146.86(11)
C5' Ir' C4' 37.75(10)
C2' Ir' C4' 68.42(10)
C1' Ir' C4' 85.50(10)
C18' Ir' C3' 138.91(11)
C19' Ir' C3' 164.72(11)
C15' Ir' C3' 97.06(11)
C14' Ir' C3' 114.94(11)
C5' Ir' C3' 67.11(10)
C2' Ir' C3' 36.84(10)
C1' Ir' C3' 67.04(11)
C4' Ir' C3' 35.60(10)
C2' C1' Ir' 70.73(17)
C1' C2' C3' 123.7(3)
C1' C2' C13' 120.3(3)
C3' C2' C13' 115.9(3)
C1' C2' Ir' 72.48(18)
C3' C2' Ir' 73.71(17)
C13' C2' Ir' 124.9(2)
C4' C3' C2' 127.7(3)
C4' C3' Ir' 71.80(17)
C2' C3' Ir' 69.45(17)
C3' C4' C5' 121.2(2)
C3' C4' C9' 120.9(3)
C5' C4' C9' 117.8(2)
C3' C4' Ir' 72.60(16)
C5' C4' Ir' 68.04(14)
C9' C4' Ir' 130.79(19)
C4' C5' C6' 114.3(2)
C4' C5' Ir' 74.21(15)
C6' C5' Ir' 127.05(19)
C7' C6' C5' 112.4(2)
C6' C7' C8' 110.0(2)
C6' C7' C10' 111.3(2)
C8' C7' C10' 87.6(2)
C9' C8' C7' 86.0(2)
C4' C9' C8' 108.9(2)
C4' C9' C10' 108.6(2)
C8' C9' C10' 87.4(2)
C11' C10' C12' 108.1(3)
C11' C10' C7' 119.4(2)
C12' C10' C7' 111.8(3)
C11' C10' C9' 119.7(2)
C12' C10' C9' 111.6(2)
C7' C10' C9' 84.8(2)
C15' C14' C21' 122.9(3)
C15' C14' Ir' 70.53(15)
C21' C14' Ir' 114.46(18)
C14' C15' C16' 123.6(3)
C14' C15' Ir' 71.24(15)
C16' C15' Ir' 111.35(19)
C15' C16' C17' 112.6(2)
C16' C17' C18' 111.4(2)
C19' C18' C17' 123.2(3)
C19' C18' Ir' 70.19(19)
C17' C18' Ir' 115.4(2)
C18' C19' C20' 124.0(3)
C18' C19' Ir' 70.12(19)
C20' C19' Ir' 114.3(2)
C19' C20' C21' 111.3(2)
C14' C21' C20' 111.5(2)

loop_
_geom_bond_atom_site_label_1
_geom_bond_atom_site_label_2
_geom_bond_distance
Ir C15 2.111(3)
Ir C14 2.114(3)
Ir C18 2.159(3)
Ir C19 2.164(3)
Ir C5 2.193(3)
Ir C2 2.249(3)
Ir C1 2.266(3)
Ir C4 2.285(3)
Ir C3 2.302(3)
C1 C2 1.424(4)
C2 C3 1.438(4)
C2 C13 1.515(4)
C3 C4 1.396(4)
C4 C5 1.447(4)
C4 C9 1.520(4)
C5 C6 1.532(4)
C6 C7 1.542(4)
C7 C8 1.555(4)
C7 C10 1.558(4)
C8 C9 1.544(4)
C9 C10 1.576(4)
C10 C11 1.521(4)
C10 C12 1.545(4)
C14 C15 1.442(4)
C14 C21 1.503(5)
C15 C16 1.525(4)
C16 C17 1.536(4)
C17 C18 1.505(4)
C18 C19 1.431(4)
C19 C20 1.521(4)
C20 C21 1.530(4)
Ir' C18' 2.105(3)
Ir' C19' 2.106(3)
Ir' C15' 2.157(3)
Ir' C14' 2.166(2)
Ir' C5' 2.204(2)
Ir' C2' 2.241(3)
Ir' C1' 2.264(3)
Ir' C4' 2.287(3)
Ir' C3' 2.297(3)
C1' C2' 1.421(4)
C2' C3' 1.435(4)
C2' C13' 1.514(4)
C3' C4' 1.401(4)
C4' C5' 1.455(4)
C4' C9' 1.510(4)
C5' C6' 1.544(4)
C6' C7' 1.528(4)
C7' C8' 1.552(4)
C7' C10' 1.561(4)
C8' C9' 1.545(4)
C9' C10' 1.572(4)
C10' C11' 1.516(4)
C10' C12' 1.522(4)
C14' C15' 1.416(4)
C14' C21' 1.523(4)
C15' C16' 1.519(4)
C16' C17' 1.527(4)
C17' C18' 1.543(4)
C18' C19' 1.429(4)
C19' C20' 1.518(4)
C20' C21' 1.537(4)

loop_
_geom_torsion_atom_site_label_1
_geom_torsion_atom_site_label_2
_geom_torsion_atom_site_label_3
_geom_torsion_atom_site_label_4
_geom_torsion
C15 Ir C1 C2 177.9(2)
C14 Ir C1 C2 -169.43(17)
C18 Ir C1 C2 -58.4(2)
C19 Ir C1 C2 -88.80(18)
C5 Ir C1 C2 96.64(18)
C4 Ir C1 C2 58.99(18)
C3 Ir C1 C2 27.32(16)
Ir C1 C2 C3 -54.9(3)
Ir C1 C2 C13 120.1(3)
C15 Ir C2 C1 -168.7(12)
C14 Ir C2 C1 17.8(3)
C18 Ir C2 C1 131.60(18)
C19 Ir C2 C1 93.09(19)
C5 Ir C2 C1 -78.92(18)
C4 Ir C2 C1 -112.88(19)
C3 Ir C2 C1 -135.1(3)
C15 Ir C2 C3 -33.6(13)
C14 Ir C2 C3 152.9(2)
C18 Ir C2 C3 -93.31(17)
C19 Ir C2 C3 -131.82(17)
C5 Ir C2 C3 56.16(17)
C1 Ir C2 C3 135.1(3)
C4 Ir C2 C3 22.21(15)
C15 Ir C2 C13 78.0(13)
C14 Ir C2 C13 -95.5(3)
C18 Ir C2 C13 18.3(2)
C19 Ir C2 C13 -20.2(2)
C5 Ir C2 C13 167.8(2)
C1 Ir C2 C13 -113.3(3)
C4 Ir C2 C13 133.8(3)
C3 Ir C2 C13 111.6(3)
C1 C2 C3 C4 8.7(5)
C13 C2 C3 C4 -166.5(3)
Ir C2 C3 C4 -45.7(3)
C1 C2 C3 Ir 54.4(3)
C13 C2 C3 Ir -120.8(2)
C15 Ir C3 C4 -41.8(2)
C14 Ir C3 C4 33.3(5)
C18 Ir C3 C4 -125.72(16)
C19 Ir C3 C4 -161.63(16)
C5 Ir C3 C4 26.78(16)
C2 Ir C3 C4 142.8(2)
C1 Ir C3 C4 115.55(18)
C15 Ir C3 C2 175.40(18)
C14 Ir C3 C2 -109.6(4)
C18 Ir C3 C2 91.46(17)
C19 Ir C3 C2 55.55(18)
C5 Ir C3 C2 -116.05(18)
C1 Ir C3 C2 -27.28(16)
C4 Ir C3 C2 -142.8(2)
C2 C3 C4 C5 -3.4(5)
Ir C3 C4 C5 -48.4(2)
C2 C3 C4 C9 172.4(3)
Ir C3 C4 C9 127.5(3)
C2 C3 C4 Ir 44.9(3)
C15 Ir C4 C3 152.19(16)
C14 Ir C4 C3 -168.59(16)
C18 Ir C4 C3 63.77(18)
C19 Ir C4 C3 32.3(3)
C5 Ir C4 C3 -137.1(2)
C2 Ir C4 C3 -23.00(16)
C1 Ir C4 C3 -56.61(17)
C15 Ir C4 C5 -70.72(17)
C14 Ir C4 C5 -31.5(2)
C18 Ir C4 C5 -159.13(16)
C19 Ir C4 C5 169.45(19)
C2 Ir C4 C5 114.10(18)
C1 Ir C4 C5 80.49(17)
C3 Ir C4 C5 137.1(2)
C15 Ir C4 C9 36.8(3)
C14 Ir C4 C9 76.0(3)
C18 Ir C4 C9 -51.6(3)
C19 Ir C4 C9 -83.0(3)
C5 Ir C4 C9 107.5(3)
C2 Ir C4 C9 -138.4(3)
C1 Ir C4 C9 -172.0(3)
C3 Ir C4 C9 -115.4(3)
C3 C4 C5 C6 175.0(3)
C9 C4 C5 C6 -0.9(4)
Ir C4 C5 C6 124.5(2)
C3 C4 C5 Ir 50.5(3)
C9 C4 C5 Ir -125.4(2)
C15 Ir C5 C4 116.49(17)
C14 Ir C5 C4 156.45(16)
C18 Ir C5 C4 39.0(3)
C19 Ir C5 C4 -136.5(7)
C2 Ir C5 C4 -58.00(16)
C1 Ir C5 C4 -94.57(17)
C3 Ir C5 C4 -25.33(15)
C15 Ir C5 C6 5.8(2)
C14 Ir C5 C6 45.8(2)
C18 Ir C5 C6 -71.7(3)
C19 Ir C5 C6 112.8(7)
C2 Ir C5 C6 -168.7(2)
C1 Ir C5 C6 154.8(2)
C4 Ir C5 C6 -110.7(3)
C3 Ir C5 C6 -136.0(3)
C4 C5 C6 C7 1.5(3)
Ir C5 C6 C7 91.2(3)
C5 C6 C7 C8 -48.0(3)
C5 C6 C7 C10 46.8(3)
C6 C7 C8 C9 82.9(2)
C10 C7 C8 C9 -28.2(2)
C3 C4 C9 C8 -129.4(3)
C5 C4 C9 C8 46.7(3)
Ir C4 C9 C8 -36.5(3)
C3 C4 C9 C10 137.3(3)
C5 C4 C9 C10 -46.6(3)
Ir C4 C9 C10 -129.7(2)
C7 C8 C9 C4 -80.7(2)
C7 C8 C9 C10 27.8(2)
C6 C7 C10 C11 38.6(3)
C8 C7 C10 C11 149.0(3)
C6 C7 C10 C12 166.0(2)
C8 C7 C10 C12 -83.6(3)
C6 C7 C10 C9 -82.8(2)
C8 C7 C10 C9 27.59(19)
C4 C9 C10 C11 -40.2(3)
C8 C9 C10 C11 -149.2(3)
C4 C9 C10 C12 -167.3(3)
C8 C9 C10 C12 83.7(3)
C4 C9 C10 C7 81.2(2)
C8 C9 C10 C7 -27.81(19)
C18 Ir C14 C15 65.4(2)
C19 Ir C14 C15 100.0(2)
C5 Ir C14 C15 -87.6(2)
C2 Ir C14 C15 179.03(19)
C1 Ir C14 C15 -169.77(18)
C4 Ir C14 C15 -68.8(2)
C3 Ir C14 C15 -93.6(4)
C15 Ir C14 C21 -118.6(3)
C18 Ir C14 C21 -53.2(2)
C19 Ir C14 C21 -18.5(2)
C5 Ir C14 C21 153.8(2)
C2 Ir C14 C21 60.5(3)
C1 Ir C14 C21 71.7(2)
C4 Ir C14 C21 172.59(19)
C3 Ir C14 C21 147.8(3)
C21 C14 C15 C16 -2.3(5)
Ir C14 C15 C16 -108.1(3)
C21 C14 C15 Ir 105.9(3)
C18 Ir C15 C14 -113.9(2)
C19 Ir C15 C14 -75.9(2)
C5 Ir C15 C14 96.3(2)
C2 Ir C15 C14 -174.3(11)
C1 Ir C15 C14 18.7(3)
C4 Ir C15 C14 131.56(19)
C3 Ir C15 C14 155.66(18)
C14 Ir C15 C16 118.0(3)
C18 Ir C15 C16 4.1(2)
C19 Ir C15 C16 42.1(2)
C5 Ir C15 C16 -145.7(2)
C2 Ir C15 C16 -56.2(13)
C1 Ir C15 C16 136.8(2)
C4 Ir C15 C16 -110.4(2)
C3 Ir C15 C16 -86.3(3)
C14 C15 C16 C17 93.7(3)
Ir C15 C16 C17 11.7(3)
C15 C16 C17 C18 -28.1(4)
C16 C17 C18 C19 -49.4(4)
C16 C17 C18 Ir 31.6(3)
C15 Ir C18 C19 99.94(18)
C14 Ir C18 C19 63.68(18)
C5 Ir C18 C19 -178.99(18)
C2 Ir C18 C19 -84.88(17)
C1 Ir C18 C19 -54.0(2)
C4 Ir C18 C19 -153.64(16)
C3 Ir C18 C19 -122.00(17)
C15 Ir C18 C17 -19.6(2)
C14 Ir C18 C17 -55.8(2)
C19 Ir C18 C17 -119.5(3)
C5 Ir C18 C17 61.5(3)
C2 Ir C18 C17 155.6(2)
C1 Ir C18 C17 -173.50(19)
C4 Ir C18 C17 86.9(2)
C3 Ir C18 C17 118.5(2)
C17 C18 C19 C20 -2.7(4)
Ir C18 C19 C20 -106.8(3)
C17 C18 C19 Ir 104.1(3)
C15 Ir C19 C18 -76.30(17)
C14 Ir C19 C18 -115.50(18)
C5 Ir C19 C18 176.4(7)
C2 Ir C19 C18 98.25(17)
C1 Ir C19 C18 135.04(17)
C4 Ir C19 C18 48.5(3)
C3 Ir C19 C18 68.60(19)
C15 Ir C19 C20 41.7(2)
C14 Ir C19 C20 2.5(2)
C18 Ir C19 C20 118.0(3)
C5 Ir C19 C20 -65.7(8)
C2 Ir C19 C20 -143.8(2)
C1 Ir C19 C20 -107.0(2)
C4 Ir C19 C20 166.50(18)
C3 Ir C19 C20 -173.41(19)
C18 C19 C20 C21 95.0(3)
Ir C19 C20 C21 13.4(3)
C15 C14 C21 C20 -49.3(4)
Ir C14 C21 C20 31.5(3)
C19 C20 C21 C14 -28.7(4)
C18' Ir' C1' C2' 178.0(2)
C19' Ir' C1' C2' -168.28(17)
C15' Ir' C1' C2' -57.2(2)
C14' Ir' C1' C2' -87.48(18)
C5' Ir' C1' C2' 96.96(17)
C4' Ir' C1' C2' 59.27(17)
C3' Ir' C1' C2' 27.75(16)
Ir' C1' C2' C3' -55.6(3)
Ir' C1' C2' C13' 120.6(3)
C18' Ir' C2' C1' -168.1(13)
C19' Ir' C2' C1' 19.6(3)
C15' Ir' C2' C1' 132.76(17)
C14' Ir' C2' C1' 94.68(18)
C5' Ir' C2' C1' -78.52(18)
C4' Ir' C2' C1' -112.84(18)
C3' Ir' C2' C1' -134.3(2)
C18' Ir' C2' C3' -33.7(14)
C19' Ir' C2' C3' 153.96(19)
C15' Ir' C2' C3' -92.89(17)
C14' Ir' C2' C3' -130.97(17)
C5' Ir' C2' C3' 55.83(17)
C1' Ir' C2' C3' 134.3(2)
C4' Ir' C2' C3' 21.51(15)
C18' Ir' C2' C13' 76.8(14)
C19' Ir' C2' C13' -95.5(3)
C15' Ir' C2' C13' 17.6(3)
C14' Ir' C2' C13' -20.4(3)
C5' Ir' C2' C13' 166.4(3)
C1' Ir' C2' C13' -115.1(3)
C4' Ir' C2' C13' 132.0(3)
C3' Ir' C2' C13' 110.5(3)
C1' C2' C3' C4' 10.4(5)
C13' C2' C3' C4' -166.0(3)
Ir' C2' C3' C4' -44.7(3)
C1' C2' C3' Ir' 55.1(3)
C13' C2' C3' Ir' -121.3(2)
C18' Ir' C3' C4' -40.1(2)
C19' Ir' C3' C4' 35.8(5)
C15' Ir' C3' C4' -124.15(17)
C14' Ir' C3' C4' -159.53(16)
C5' Ir' C3' C4' 27.80(16)
C2' Ir' C3' C4' 144.1(3)
C1' Ir' C3' C4' 116.44(18)
C18' Ir' C3' C2' 175.77(19)
C19' Ir' C3' C2' -108.4(4)
C15' Ir' C3' C2' 91.70(17)
C14' Ir' C3' C2' 56.32(19)
C5' Ir' C3' C2' -116.35(19)
C1' Ir' C3' C2' -27.71(17)
C4' Ir' C3' C2' -144.1(3)
C2' C3' C4' C5' -5.7(5)
Ir' C3' C4' C5' -49.6(2)
C2' C3' C4' C9' 171.5(3)
Ir' C3' C4' C9' 127.6(3)
C2' C3' C4' Ir' 43.9(3)
C18' Ir' C4' C3' 153.47(17)
C19' Ir' C4' C3' -168.17(16)
C15' Ir' C4' C3' 65.09(19)
C14' Ir' C4' C3' 35.5(3)
C5' Ir' C4' C3' -135.4(2)
C2' Ir' C4' C3' -22.19(16)
C1' Ir' C4' C3' -55.79(17)
C18' Ir' C4' C5' -71.10(18)
C19' Ir' C4' C5' -32.7(2)
C15' Ir' C4' C5' -159.48(16)
C14' Ir' C4' C5' 170.88(19)
C2' Ir' C4' C5' 113.24(18)
C1' Ir' C4' C5' 79.63(17)
C3' Ir' C4' C5' 135.4(2)
C18' Ir' C4' C9' 37.4(3)
C19' Ir' C4' C9' 75.7(3)
C15' Ir' C4' C9' -51.0(3)
C14' Ir' C4' C9' -80.7(3)
C5' Ir' C4' C9' 108.5(3)
C2' Ir' C4' C9' -138.3(3)
C1' Ir' C4' C9' -171.9(3)
C3' Ir' C4' C9' -116.1(3)
C3' C4' C5' C6' 175.6(3)
C9' C4' C5' C6' -1.7(4)
Ir' C4' C5' C6' 124.0(2)
C3' C4' C5' Ir' 51.6(2)
C9' C4' C5' Ir' -125.7(2)
C18' Ir' C5' C4' 116.07(17)
C19' Ir' C5' C4' 155.78(17)
C15' Ir' C5' C4' 37.7(3)
C14' Ir' C5' C4' -134.7(8)
C2' Ir' C5' C4' -58.90(17)
C1' Ir' C5' C4' -95.46(17)
C3' Ir' C5' C4' -26.33(15)
C18' Ir' C5' C6' 7.2(2)
C19' Ir' C5' C6' 46.9(2)
C15' Ir' C5' C6' -71.2(3)
C14' Ir' C5' C6' 116.4(8)
C2' Ir' C5' C6' -167.8(2)
C1' Ir' C5' C6' 155.7(2)
C4' Ir' C5' C6' -108.9(3)
C3' Ir' C5' C6' -135.2(3)
C4' C5' C6' C7' 2.6(3)
Ir' C5' C6' C7' 90.7(3)
C5' C6' C7' C8' -49.3(3)
C5' C6' C7' C10' 46.1(3)
C6' C7' C8' C9' 83.7(3)
C10' C7' C8' C9' -28.13(19)
C3' C4' C9' C8' -130.3(3)
C5' C4' C9' C8' 47.0(3)
Ir' C4' C9' C8' -37.1(3)
C3' C4' C9' C10' 136.0(3)
C5' C4' C9' C10' -46.7(3)
Ir' C4' C9' C10' -130.8(2)
C7' C8' C9' C4' -80.8(2)
C7' C8' C9' C10' 27.93(19)
C6' C7' C10' C11' 38.5(3)
C8' C7' C10' C11' 149.0(2)
C6' C7' C10' C12' 166.0(2)
C8' C7' C10' C12' -83.5(3)
C6' C7' C10' C9' -82.8(2)
C8' C7' C10' C9' 27.66(19)
C4' C9' C10' C11' -39.8(3)
C8' C9' C10' C11' -148.8(3)
C4' C9' C10' C12' -167.4(3)
C8' C9' C10' C12' 83.6(3)
C4' C9' C10' C7' 81.2(2)
C8' C9' C10' C7' -27.81(19)
C18' Ir' C14' C15' -76.87(18)
C19' Ir' C14' C15' -115.83(19)
C5' Ir' C14' C15' 173.7(8)
C2' Ir' C14' C15' 98.16(18)
C1' Ir' C14' C15' 134.93(18)
C4' Ir' C14' C15' 46.4(3)
C3' Ir' C14' C15' 68.21(19)
C18' Ir' C14' C21' 41.3(2)
C19' Ir' C14' C21' 2.4(2)
C15' Ir' C14' C21' 118.2(3)
C5' Ir' C14' C21' -68.1(9)
C2' Ir' C14' C21' -143.6(2)
C1' Ir' C14' C21' -106.9(2)
C4' Ir' C14' C21' 164.55(18)
C3' Ir' C14' C21' -173.59(19)
C21' C14' C15' C16' -3.5(4)
Ir' C14' C15' C16' 103.6(3)
C21' C14' C15' Ir' -107.1(2)
C18' Ir' C15' C14' 99.51(18)
C19' Ir' C15' C14' 63.28(19)
C5' Ir' C15' C14' -178.51(19)
C2' Ir' C15' C14' -84.85(18)
C1' Ir' C15' C14' -54.4(2)
C4' Ir' C15' C14' -154.10(17)
C3' Ir' C15' C14' -121.96(18)
C18' Ir' C15' C16' -20.1(2)
C19' Ir' C15' C16' -56.3(2)
C14' Ir' C15' C16' -119.6(3)
C5' Ir' C15' C16' 61.9(3)
C2' Ir' C15' C16' 155.5(2)
C1' Ir' C15' C16' -174.04(19)
C4' Ir' C15' C16' 86.3(2)
C3' Ir' C15' C16' 118.4(2)
C14' C15' C16' C17' -48.8(4)
Ir' C15' C16' C17' 32.3(3)
C15' C16' C17' C18' -28.2(3)
C16' C17' C18' C19' 93.3(4)
C16' C17' C18' Ir' 11.2(3)
C15' Ir' C18' C19' -113.38(19)
C14' Ir' C18' C19' -75.75(19)
C5' Ir' C18' C19' 97.63(19)
C2' Ir' C18' C19' -173.1(12)
C1' Ir' C18' C19' 20.4(3)
C4' Ir' C18' C19' 133.11(18)
C3' Ir' C18' C19' 156.42(17)
C19' Ir' C18' C17' 118.2(3)
C15' Ir' C18' C17' 4.8(2)
C14' Ir' C18' C17' 42.5(2)
C5' Ir' C18' C17' -144.1(2)
C2' Ir' C18' C17' -54.9(14)
C1' Ir' C18' C17' 138.6(2)
C4' Ir' C18' C17' -108.7(2)
C3' Ir' C18' C17' -85.4(3)
C17' C18' C19' C20' -1.5(5)
Ir' C18' C19' C20' 106.5(3)
C17' C18' C19' Ir' -108.0(3)
C15' Ir' C19' C18' 65.99(19)
C14' Ir' C19' C18' 100.15(19)
C5' Ir' C19' C18' -86.51(19)
C2' Ir' C19' C18' 178.95(19)
C1' Ir' C19' C18' -168.72(18)
C4' Ir' C19' C18' -67.0(2)
C3' Ir' C19' C18' -93.9(4)
C18' Ir' C19' C20' -119.3(3)
C15' Ir' C19' C20' -53.3(2)
C14' Ir' C19' C20' -19.1(2)
C5' Ir' C19' C20' 154.2(2)
C2' Ir' C19' C20' 59.7(3)
C1' Ir' C19' C20' 72.0(2)
C4' Ir' C19' C20' 173.74(18)
C3' Ir' C19' C20' 146.8(4)
C18' C19' C20' C21' -49.2(4)
Ir' C19' C20' C21' 32.4(3)
C15' C14' C21' C20' 96.1(3)
Ir' C14' C21' C20' 14.2(3)
C19' C20' C21' C14' -29.4(3)
